data_4022676
loop_
_publ_author_name
'N. C. Misra'
'K. Panda'
'H. Ila'
'H. Junjappa'

_publ_contact_author_address
;Dept. of Chemistry
Indian Institute of Technology, Kanpur
India - 208016
;
_publ_contact_author_email hila@iitk.ac.in
_publ_contact_author_fax 915122597436
_publ_contact_author_name 'H. Ila'
_publ_contact_author_phone 915122597870
_publ_section_title
;
 An Efficient Highly Regioselective Synthesis of 2,3,4-Trisubstituted
 Pyrroles by Cycloaddition of Polarized Ketene S,S- and N,S- Acetals
 with Activated Methylene Isocyanides
;
_journal_name_full 'Journal of Organic Chemistry'
_journal_page_first 1246
_journal_page_last 1251
_journal_paper_doi 10.1021/jo062139j
_journal_volume 72
_journal_year 2007
_chemical_formula_moiety '2(C12 H17 N3 O4), C H Cl3'
_chemical_formula_sum 'C25 H35 Cl3 N6 O8'
_chemical_formula_weight 653.94
_chemical_melting_point 385
_chemical_name_systematic Ethyl-4-nitro-3-piperidinopyrrole-2-carboxylate
_space_group_IT_number 2
_symmetry_cell_setting triclinic
_symmetry_Int_Tables_number 2
_symmetry_space_group_name_Hall '-P 1'
_symmetry_space_group_name_H-M 'P -1'
_atom_sites_solution_hydrogens geom
_atom_sites_solution_primary direct
_atom_sites_solution_secondary difmap
_audit_creation_method SHELXL-97
_cell_angle_alpha 102.764(5)
_cell_angle_beta 100.327(5)
_cell_angle_gamma 100.046(5)
_cell_formula_units_Z 2
_cell_length_a 9.592(5)
_cell_length_b 10.049(5)
_cell_length_c 16.587(5)
_cell_measurement_temperature 100(2)
_cell_volume 1495.4(12)
_computing_cell_refinement 'SAINT 6.45 ( Bruker, 2003)'
_computing_data_collection 'SMART 5.628 (Bruker, 2003)'
_computing_data_reduction 'SAINT 6.45  (Bruker, 2003)'
_computing_molecular_graphics 'Diamond 2.1e, Ortep'
_computing_structure_refinement 'SHELXL-97 (Sheldrick, 1997)'
_computing_structure_solution SIR-97
_diffrn_ambient_temperature 100(2)
_diffrn_measured_fraction_theta_full 0.951
_diffrn_measured_fraction_theta_max 0.9851
_diffrn_measurement_device_type 'Bruker SMART APEX'
_diffrn_measurement_method /w-scans
_diffrn_radiation_monochromator graphite
_diffrn_radiation_probe x-ray
_diffrn_radiation_type MoK\a
_diffrn_radiation_wavelength 0.71069
_diffrn_reflns_av_R_equivalents 0.0201
_diffrn_reflns_av_sigmaI/netI 0.0473
_diffrn_reflns_limit_h_max 12
_diffrn_reflns_limit_h_min -12
_diffrn_reflns_limit_k_max 11
_diffrn_reflns_limit_k_min -13
_diffrn_reflns_limit_l_max 22
_diffrn_reflns_limit_l_min -13
_diffrn_reflns_number 9838
_diffrn_reflns_theta_full 28.28
_diffrn_reflns_theta_max 28.28
_diffrn_reflns_theta_min 2.13
_diffrn_source 'fine-focus sealed tube'
_exptl_absorpt_coefficient_mu 0.364
_exptl_absorpt_correction_T_max 0.969
_exptl_absorpt_correction_T_min 0.956
_exptl_absorpt_correction_type empirical
_exptl_crystal_colour 'Yellowish orange'
_exptl_crystal_density_diffrn 1.452
_exptl_crystal_density_method 'not measured'
_exptl_crystal_description 'Rectangular block'
_exptl_crystal_F_000 684
_exptl_crystal_size_max 0.20
_exptl_crystal_size_mid 0.10
_exptl_crystal_size_min 0.08
_refine_diff_density_max 0.611
_refine_diff_density_min -0.569
_refine_diff_density_rms 0.108
_refine_ls_extinction_method none
_refine_ls_goodness_of_fit_ref 1.099
_refine_ls_matrix_type full
_refine_ls_number_parameters 391
_refine_ls_number_reflns 7072
_refine_ls_number_restraints 0
_refine_ls_restrained_S_all 1.099
_refine_ls_R_factor_all 0.0807
_refine_ls_R_factor_gt 0.0550
_refine_ls_shift/su_max 0.000
_refine_ls_shift/su_mean 0.000
_refine_ls_structure_factor_coef Fsqd
_refine_ls_weighting_details 'calc w=1/[\s^2^(Fo^2^)+(0.0166P)^2^+4.2809P] where P=(Fo^2^+2Fc^2^)/3'
_refine_ls_weighting_scheme calc
_refine_ls_wR_factor_gt 0.1029
_refine_ls_wR_factor_ref 0.1405
_reflns_number_gt 5533
_reflns_number_total 7072
_reflns_threshold_expression >2sigma(I)
_cod_data_source_file jo062139jsi20061016_022345.cif
_cod_data_source_block 32
_cod_depositor_comments
;
The following automatic conversions were performed:
'_exptl_absorpt_correction_type' value 'Empirical' changed to 'empirical'
according to '/home/saulius/struct/CIF-dictionaries/cif_core.dic'
dictionary named 'cif_core.dic' version 2.4.1 from 2010-06-29.

Automatic conversion script
Id: cif_fix_enum 1527 2010-12-29 10:47:43Z saulius 
;
_cod_database_code 4022676

loop_
_symmetry_equiv_pos_as_xyz
'x, y, z'
'-x, -y, -z'

loop_
_atom_site_label
_atom_site_type_symbol
_atom_site_fract_x
_atom_site_fract_y
_atom_site_fract_z
_atom_site_U_iso_or_equiv
_atom_site_adp_type
_atom_site_occupancy
_atom_site_symmetry_multiplicity
_atom_site_calc_flag
_atom_site_refinement_flags
Cl1 Cl 0.16514(9) 0.07652(10) -0.11758(5) 0.0309(2) Uani 1 1 d .
Cl2 Cl 0.35633(11) 0.31279(9) 0.00985(7) 0.0423(2) Uani 1 1 d .
Cl3 Cl 0.17577(11) 0.10156(12) 0.06049(6) 0.0414(2) Uani 1 1 d .
O1 O 0.1328(3) 0.5276(2) 0.64344(14) 0.0273(5) Uani 1 1 d .
O2 O 0.2230(2) 0.5446(2) 0.53455(14) 0.0249(5) Uani 1 1 d .
O3 O -0.0196(2) -0.0249(2) 0.30923(14) 0.0230(5) Uani 1 1 d .
O4 O -0.2110(2) -0.0716(2) 0.36766(13) 0.0181(4) Uani 1 1 d .
O5 O 0.3651(2) 0.0398(2) 0.46930(13) 0.0238(5) Uani 1 1 d .
O6 O 0.3122(2) -0.1552(2) 0.37139(14) 0.0247(5) Uani 1 1 d .
O7 O 0.5316(2) 0.0664(2) 0.09998(13) 0.0186(4) Uani 1 1 d .
O8 O 0.7005(2) 0.2447(2) 0.19283(13) 0.0240(5) Uani 1 1 d .
N1 N 0.1438(3) 0.4777(3) 0.57013(16) 0.0201(5) Uani 1 1 d .
N2 N -0.1100(3) 0.1522(3) 0.49867(16) 0.0175(5) Uani 1 1 d .
N3 N 0.1360(3) 0.3059(3) 0.38654(16) 0.0175(5) Uani 1 1 d .
N4 N 0.3613(3) -0.1237(3) 0.20547(16) 0.0170(5) Uani 1 1 d .
N5 N 0.6231(3) 0.1913(3) 0.32719(15) 0.0165(5) Uani 1 1 d .
N6 N 0.3729(3) -0.0296(3) 0.39943(16) 0.0185(5) Uani 1 1 d .
C1 C -0.3788(3) -0.2910(3) 0.3333(2) 0.0228(6) Uani 1 1 d .
H1A H -0.4113 -0.3825 0.2947 0.034 Uiso 1 1 calc R
H1B H -0.4575 -0.2436 0.3317 0.034 Uiso 1 1 calc R
H1C H -0.3465 -0.2994 0.3898 0.034 Uiso 1 1 calc R
C2 C -0.2559(3) -0.2091(3) 0.30802(19) 0.0199(6) Uani 1 1 d .
H2A H -0.1755 -0.2559 0.3096 0.024 Uiso 1 1 calc R
H2B H -0.2871 -0.2005 0.2508 0.024 Uiso 1 1 calc R
C3 C -0.0881(3) 0.0100(3) 0.36162(18) 0.0152(5) Uani 1 1 d .
C4 C -0.0489(3) 0.1416(3) 0.42794(18) 0.0152(5) Uani 1 1 d .
C5 C -0.0436(3) 0.2697(3) 0.55748(18) 0.0178(6) Uani 1 1 d .
H5 H -0.0644 0.2989 0.6104 0.021 Uiso 1 1 calc R
C6 C 0.0627(3) 0.3412(3) 0.52597(19) 0.0178(6) Uani 1 1 d .
C7 C 0.0581(3) 0.2625(3) 0.44199(18) 0.0153(6) Uani 1 1 d .
C8 C 0.0770(3) 0.2566(3) 0.29467(19) 0.0200(6) Uani 1 1 d .
H8A H -0.0283 0.2389 0.2824 0.024 Uiso 1 1 calc R
H8B H 0.1048 0.1700 0.2723 0.024 Uiso 1 1 calc R
C9 C 0.1370(3) 0.3689(3) 0.2533(2) 0.0238(7) Uani 1 1 d .
H9A H 0.1016 0.3363 0.1922 0.029 Uiso 1 1 calc R
H9B H 0.1029 0.4530 0.2730 0.029 Uiso 1 1 calc R
C10 C 0.3028(4) 0.4028(4) 0.2750(2) 0.0300(8) Uani 1 1 d .
H10A H 0.3389 0.4773 0.2505 0.036 Uiso 1 1 calc R
H10B H 0.3371 0.3209 0.2510 0.036 Uiso 1 1 calc R
C11 C 0.3612(4) 0.4480(3) 0.3710(2) 0.0260(7) Uani 1 1 d .
H11A H 0.4662 0.4611 0.3840 0.031 Uiso 1 1 calc R
H11B H 0.3376 0.5365 0.3943 0.031 Uiso 1 1 calc R
C12 C 0.2948(3) 0.3374(3) 0.41060(19) 0.0192(6) Uani 1 1 d .
H12A H 0.3287 0.2526 0.3925 0.023 Uiso 1 1 calc R
H12B H 0.3265 0.3701 0.4719 0.023 Uiso 1 1 calc R
C13 C 0.7658(5) 0.4510(4) 0.1468(2) 0.0373(9) Uani 1 1 d .
H13A H 0.7928 0.4868 0.1014 0.056 Uiso 1 1 calc R
H13B H 0.8419 0.4897 0.1973 0.056 Uiso 1 1 calc R
H13C H 0.6775 0.4766 0.1572 0.056 Uiso 1 1 calc R
C14 C 0.7429(4) 0.2950(3) 0.1229(2) 0.0257(7) Uani 1 1 d .
H14A H 0.6673 0.2549 0.0715 0.031 Uiso 1 1 calc R
H14B H 0.8318 0.2680 0.1128 0.031 Uiso 1 1 calc R
C15 C 0.5924(3) 0.1288(3) 0.17211(19) 0.0172(6) Uani 1 1 d .
C16 C 0.5584(3) 0.0971(3) 0.24910(18) 0.0160(6) Uani 1 1 d .
C17 C 0.5623(3) 0.1589(3) 0.38798(18) 0.0178(6) Uani 1 1 d .
H17 H 0.5863 0.2084 0.4448 0.021 Uiso 1 1 calc R
C18 C 0.4564(3) 0.0378(3) 0.35088(18) 0.0162(6) Uani 1 1 d .
C19 C 0.4515(3) -0.0060(3) 0.26171(17) 0.0139(5) Uani 1 1 d .
C20 C 0.4014(3) -0.1919(3) 0.12843(18) 0.0187(6) Uani 1 1 d .
H20A H 0.5064 -0.1753 0.1374 0.022 Uiso 1 1 calc R
H20B H 0.3651 -0.1535 0.0821 0.022 Uiso 1 1 calc R
C21 C 0.3360(4) -0.3491(3) 0.1060(2) 0.0254(7) Uani 1 1 d .
H21A H 0.3802 -0.3884 0.1499 0.031 Uiso 1 1 calc R
H21B H 0.3574 -0.3942 0.0530 0.031 Uiso 1 1 calc R
C22 C 0.1712(4) -0.3789(4) 0.0972(2) 0.0323(8) Uani 1 1 d .
H22A H 0.1254 -0.3508 0.0486 0.039 Uiso 1 1 calc R
H22B H 0.1339 -0.4785 0.0879 0.039 Uiso 1 1 calc R
C23 C 0.1343(4) -0.2990(3) 0.1773(2) 0.0302(8) Uani 1 1 d .
H23A H 0.0297 -0.3114 0.1689 0.036 Uiso 1 1 calc R
H23B H 0.1687 -0.3362 0.2245 0.036 Uiso 1 1 calc R
C24 C 0.2042(3) -0.1443(3) 0.1980(2) 0.0228(6) Uani 1 1 d .
H24A H 0.1622 -0.1048 0.1536 0.027 Uiso 1 1 calc R
H24B H 0.1851 -0.0960 0.2510 0.027 Uiso 1 1 calc R
C38 C 0.2761(4) 0.1325(3) -0.0145(2) 0.0239(7) Uani 1 1 d .
H1C3 H 0.356(4) 0.082(4) -0.011(2) 0.025(9) Uiso 1 1 d .
H1N2 H -0.179(4) 0.090(4) 0.505(3) 0.037(11) Uiso 1 1 d .
H1N5 H 0.688(3) 0.254(3) 0.3361(19) 0.007(8) Uiso 1 1 d .

loop_
_atom_site_aniso_label
_atom_site_aniso_U_11
_atom_site_aniso_U_22
_atom_site_aniso_U_33
_atom_site_aniso_U_23
_atom_site_aniso_U_13
_atom_site_aniso_U_12
Cl1 0.0258(4) 0.0466(5) 0.0207(4) 0.0082(4) 0.0036(3) 0.0115(4)
Cl2 0.0430(5) 0.0219(4) 0.0612(7) 0.0092(4) 0.0154(5) 0.0034(4)
Cl3 0.0402(5) 0.0594(6) 0.0281(5) 0.0171(4) 0.0169(4) 0.0034(5)
O1 0.0326(13) 0.0240(12) 0.0189(11) -0.0043(9) 0.0024(10) 0.0056(10)
O2 0.0255(12) 0.0196(11) 0.0265(12) 0.0054(9) 0.0046(10) -0.0012(9)
O3 0.0246(11) 0.0190(11) 0.0249(11) 0.0019(9) 0.0131(9) 0.0007(9)
O4 0.0171(10) 0.0156(10) 0.0193(10) 0.0023(8) 0.0064(8) -0.0020(8)
O5 0.0315(12) 0.0266(12) 0.0166(10) 0.0059(9) 0.0121(9) 0.0076(10)
O6 0.0273(12) 0.0193(11) 0.0290(12) 0.0083(9) 0.0133(10) -0.0006(9)
O7 0.0170(10) 0.0219(10) 0.0161(10) 0.0061(8) 0.0040(8) 0.0008(8)
O8 0.0257(12) 0.0254(11) 0.0156(10) 0.0051(9) 0.0060(9) -0.0088(9)
N1 0.0193(13) 0.0201(13) 0.0186(13) 0.0029(10) 0.0008(10) 0.0052(10)
N2 0.0169(12) 0.0191(12) 0.0169(12) 0.0060(10) 0.0056(10) 0.0018(10)
N3 0.0150(12) 0.0180(12) 0.0189(12) 0.0059(10) 0.0046(10) 0.0003(10)
N4 0.0141(11) 0.0169(12) 0.0185(12) 0.0029(10) 0.0049(10) 0.0005(9)
N5 0.0134(12) 0.0173(12) 0.0154(12) 0.0024(10) 0.0028(10) -0.0026(10)
N6 0.0189(12) 0.0205(12) 0.0191(12) 0.0072(10) 0.0086(10) 0.0053(10)
C1 0.0236(16) 0.0173(14) 0.0265(16) 0.0053(12) 0.0071(13) 0.0012(12)
C2 0.0230(15) 0.0163(14) 0.0175(14) 0.0032(11) 0.0033(12) 0.0001(12)
C3 0.0151(13) 0.0152(13) 0.0159(13) 0.0063(11) 0.0051(11) 0.0005(11)
C4 0.0165(13) 0.0140(13) 0.0152(13) 0.0028(11) 0.0058(11) 0.0029(11)
C5 0.0206(15) 0.0188(14) 0.0140(13) 0.0025(11) 0.0052(11) 0.0053(12)
C6 0.0162(14) 0.0172(14) 0.0179(14) 0.0047(11) 0.0007(11) 0.0018(11)
C7 0.0111(13) 0.0179(14) 0.0175(14) 0.0053(11) 0.0038(11) 0.0037(11)
C8 0.0176(14) 0.0217(15) 0.0199(15) 0.0067(12) 0.0056(12) -0.0007(12)
C9 0.0230(16) 0.0285(17) 0.0223(16) 0.0114(13) 0.0091(13) 0.0023(13)
C10 0.0305(18) 0.0324(18) 0.0302(18) 0.0166(15) 0.0117(15) -0.0010(15)
C11 0.0205(16) 0.0251(16) 0.0322(18) 0.0115(14) 0.0061(14) -0.0006(13)
C12 0.0166(14) 0.0226(15) 0.0204(15) 0.0078(12) 0.0072(12) 0.0034(12)
C13 0.052(2) 0.0277(18) 0.0239(18) 0.0078(15) 0.0029(17) -0.0092(17)
C14 0.0298(17) 0.0265(16) 0.0195(15) 0.0110(13) 0.0083(13) -0.0066(14)
C15 0.0131(13) 0.0196(14) 0.0188(14) 0.0057(12) 0.0037(11) 0.0021(11)
C16 0.0143(13) 0.0150(13) 0.0164(14) 0.0029(11) 0.0021(11) 0.0000(11)
C17 0.0219(15) 0.0201(14) 0.0140(13) 0.0029(11) 0.0078(12) 0.0099(12)
C18 0.0201(14) 0.0171(13) 0.0146(13) 0.0054(11) 0.0084(11) 0.0065(11)
C19 0.0147(13) 0.0153(13) 0.0128(13) 0.0049(10) 0.0029(11) 0.0046(11)
C20 0.0217(15) 0.0167(14) 0.0169(14) 0.0045(11) 0.0051(12) 0.0010(12)
C21 0.0333(18) 0.0164(14) 0.0211(16) 0.0002(12) 0.0058(14) -0.0024(13)
C22 0.0316(19) 0.0232(17) 0.0326(19) 0.0022(14) 0.0030(15) -0.0081(14)
C23 0.0235(17) 0.0258(17) 0.0358(19) 0.0065(15) 0.0063(15) -0.0061(13)
C24 0.0182(15) 0.0234(15) 0.0269(16) 0.0097(13) 0.0051(13) 0.0007(12)
C38 0.0264(16) 0.0209(15) 0.0236(16) 0.0037(13) 0.0085(13) 0.0032(13)

loop_
_atom_type_symbol
_atom_type_description
_atom_type_scat_dispersion_real
_atom_type_scat_dispersion_imag
_atom_type_scat_source
C C 0.0033 0.0016 'International Tables Vol C Tables 4.2.6.8 and 6.1.1.4'
H H 0.0000 0.0000 'International Tables Vol C Tables 4.2.6.8 and 6.1.1.4'
N N 0.0061 0.0033 'International Tables Vol C Tables 4.2.6.8 and 6.1.1.4'
O O 0.0106 0.0060 'International Tables Vol C Tables 4.2.6.8 and 6.1.1.4'
Cl Cl 0.1484 0.1585 'International Tables Vol C Tables 4.2.6.8 and 6.1.1.4'

loop_
_geom_angle_atom_site_label_1
_geom_angle_atom_site_label_2
_geom_angle_atom_site_label_3
_geom_angle
C3 O4 C2 115.6(2)
C15 O8 C14 116.8(2)
O2 N1 O1 121.7(3)
O2 N1 C6 119.4(2)
O1 N1 C6 119.0(3)
C5 N2 C4 110.4(3)
C5 N2 H1N2 124(3)
C4 N2 H1N2 126(3)
C7 N3 C12 118.9(2)
C7 N3 C8 120.5(2)
C12 N3 C8 113.6(2)
C19 N4 C24 119.1(2)
C19 N4 C20 121.1(2)
C24 N4 C20 113.7(2)
C17 N5 C16 111.5(3)
C17 N5 H1N5 122(2)
C16 N5 H1N5 126(2)
O5 N6 O6 122.0(2)
O5 N6 C18 118.3(2)
O6 N6 C18 119.7(2)
C2 C1 H1A 109.5
C2 C1 H1B 109.5
H1A C1 H1B 109.5
C2 C1 H1C 109.5
H1A C1 H1C 109.5
H1B C1 H1C 109.5
O4 C2 C1 107.6(2)
O4 C2 H2A 110.2
C1 C2 H2A 110.2
O4 C2 H2B 110.2
C1 C2 H2B 110.2
H2A C2 H2B 108.5
O3 C3 O4 123.5(3)
O3 C3 C4 125.8(3)
O4 C3 C4 110.7(2)
C7 C4 N2 108.2(2)
C7 C4 C3 131.6(3)
N2 C4 C3 119.6(2)
N2 C5 C6 107.7(3)
N2 C5 H5 126.1
C6 C5 H5 126.1
C5 C6 N1 121.8(3)
C5 C6 C7 108.8(3)
N1 C6 C7 128.9(3)
N3 C7 C4 129.0(3)
N3 C7 C6 126.1(3)
C4 C7 C6 104.7(2)
N3 C8 C9 108.6(2)
N3 C8 H8A 110.0
C9 C8 H8A 110.0
N3 C8 H8B 110.0
C9 C8 H8B 110.0
H8A C8 H8B 108.4
C10 C9 C8 110.8(3)
C10 C9 H9A 109.5
C8 C9 H9A 109.5
C10 C9 H9B 109.5
C8 C9 H9B 109.5
H9A C9 H9B 108.1
C9 C10 C11 110.5(3)
C9 C10 H10A 109.5
C11 C10 H10A 109.5
C9 C10 H10B 109.5
C11 C10 H10B 109.5
H10A C10 H10B 108.1
C12 C11 C10 109.8(3)
C12 C11 H11A 109.7
C10 C11 H11A 109.7
C12 C11 H11B 109.7
C10 C11 H11B 109.7
H11A C11 H11B 108.2
N3 C12 C11 111.5(2)
N3 C12 H12A 109.3
C11 C12 H12A 109.3
N3 C12 H12B 109.3
C11 C12 H12B 109.3
H12A C12 H12B 108.0
C14 C13 H13A 109.5
C14 C13 H13B 109.5
H13A C13 H13B 109.5
C14 C13 H13C 109.5
H13A C13 H13C 109.5
H13B C13 H13C 109.5
O8 C14 C13 107.8(3)
O8 C14 H14A 110.2
C13 C14 H14A 110.2
O8 C14 H14B 110.2
C13 C14 H14B 110.2
H14A C14 H14B 108.5
O7 C15 O8 123.6(3)
O7 C15 C16 126.6(3)
O8 C15 C16 109.8(2)
N5 C16 C19 107.9(2)
N5 C16 C15 119.4(3)
C19 C16 C15 132.0(3)
N5 C17 C18 106.9(3)
N5 C17 H17 126.5
C18 C17 H17 126.5
C17 C18 N6 121.7(3)
C17 C18 C19 109.8(2)
N6 C18 C19 128.4(3)
N4 C19 C16 130.5(3)
N4 C19 C18 125.7(3)
C16 C19 C18 103.8(2)
N4 C20 C21 109.0(2)
N4 C20 H20A 109.9
C21 C20 H20A 109.9
N4 C20 H20B 109.9
C21 C20 H20B 109.9
H20A C20 H20B 108.3
C20 C21 C22 111.4(3)
C20 C21 H21A 109.4
C22 C21 H21A 109.4
C20 C21 H21B 109.4
C22 C21 H21B 109.4
H21A C21 H21B 108.0
C23 C22 C21 110.3(3)
C23 C22 H22A 109.6
C21 C22 H22A 109.6
C23 C22 H22B 109.6
C21 C22 H22B 109.6
H22A C22 H22B 108.1
C24 C23 C22 110.6(3)
C24 C23 H23A 109.5
C22 C23 H23A 109.5
C24 C23 H23B 109.5
C22 C23 H23B 109.5
H23A C23 H23B 108.1
N4 C24 C23 110.5(3)
N4 C24 H24A 109.6
C23 C24 H24A 109.6
N4 C24 H24B 109.6
C23 C24 H24B 109.6
H24A C24 H24B 108.1
Cl3 C38 Cl1 110.93(19)
Cl3 C38 Cl2 109.39(18)
Cl1 C38 Cl2 110.20(19)
Cl3 C38 H1C3 110(2)
Cl1 C38 H1C3 109(2)
Cl2 C38 H1C3 107(2)

loop_
_geom_bond_atom_site_label_1
_geom_bond_atom_site_label_2
_geom_bond_distance
Cl1 C38 1.756(3)
Cl2 C38 1.765(3)
Cl3 C38 1.752(3)
O1 N1 1.239(3)
O2 N1 1.239(3)
O3 C3 1.209(3)
O4 C3 1.347(3)
O4 C2 1.452(3)
O5 N6 1.236(3)
O6 N6 1.239(3)
O7 C15 1.207(4)
O8 C15 1.351(3)
O8 C14 1.456(4)
N1 C6 1.415(4)
N2 C5 1.325(4)
N2 C4 1.394(4)
N2 H1N2 0.87(4)
N3 C7 1.380(4)
N3 C12 1.462(4)
N3 C8 1.465(4)
N4 C19 1.372(4)
N4 C24 1.463(4)
N4 C20 1.460(4)
N5 C17 1.324(4)
N5 C16 1.387(4)
N5 H1N5 0.77(3)
N6 C18 1.425(4)
C1 C2 1.495(4)
C1 H1A 0.9600
C1 H1B 0.9600
C1 H1C 0.9600
C2 H2A 0.9700
C2 H2B 0.9700
C3 C4 1.462(4)
C4 C7 1.392(4)
C5 C6 1.389(4)
C5 H5 0.9300
C6 C7 1.430(4)
C8 C9 1.528(4)
C8 H8A 0.9700
C8 H8B 0.9700
C9 C10 1.525(5)
C9 H9A 0.9700
C9 H9B 0.9700
C10 C11 1.524(5)
C10 H10A 0.9700
C10 H10B 0.9700
C11 C12 1.517(4)
C11 H11A 0.9700
C11 H11B 0.9700
C12 H12A 0.9700
C12 H12B 0.9700
C13 C14 1.495(5)
C13 H13A 0.9600
C13 H13B 0.9600
C13 H13C 0.9600
C14 H14A 0.9700
C14 H14B 0.9700
C15 C16 1.460(4)
C16 C19 1.403(4)
C17 C18 1.381(4)
C17 H17 0.9300
C18 C19 1.437(4)
C20 C21 1.530(4)
C20 H20A 0.9700
C20 H20B 0.9700
C21 C22 1.530(5)
C21 H21A 0.9700
C21 H21B 0.9700
C22 C23 1.527(5)
C22 H22A 0.9700
C22 H22B 0.9700
C23 C24 1.517(4)
C23 H23A 0.9700
C23 H23B 0.9700
C24 H24A 0.9700
C24 H24B 0.9700
C38 H1C3 0.99(4)
